data_4112171
loop_
_publ_author_name
'En-Qing Gao'
'Yan-Feng Yue'
'Shi-Qiang Bai'
'Zheng He'
'Chun-Hua Yan'

_publ_contact_author_address
;
State Key Lab of Rare Earth Materials Chemistry and Applications & 
PKU-HKU Joint Lab on Rare Earth Materials and Bioinorganic Chemistry, 
College of Chemistry and Molecular Engineering, 
Peking University, 
Beijing 100871, 
China
;
_publ_contact_author_email chyan@chem.pku.edu.cn
_publ_contact_author_fax 86-(10)-62754179
_publ_contact_author_name 'Prof. Chun-Hua Yan'
_publ_contact_author_phone 86-(10)-62754179
_publ_section_title
;
 From Achiral Ligands to Chiral Coordination Polymers: Spontaneous
 Resolution, Weak Ferromagnetism, and Topological Ferrimagnetism
;
_journal_name_full 'Journal of the American Chemical Society'
_journal_page_first 1419
_journal_page_last 1429
_journal_paper_doi 10.1021/ja039104a
_journal_volume 126
_journal_year 2004
_chemical_formula_sum 'C15 H18 Mn2 N16 O'
_chemical_formula_weight 548.33
_chemical_name_systematic
; 
 ? 
;
_space_group_IT_number 152
_symmetry_cell_setting trigonal
_symmetry_space_group_name_Hall 'P 31 2"'
_symmetry_space_group_name_H-M 'P 31 2 1'
_atom_sites_solution_hydrogens geom
_atom_sites_solution_primary direct
_atom_sites_solution_secondary difmap
_audit_creation_method SHELXL-97
_cell_angle_alpha 90.00
_cell_angle_beta 90.00
_cell_angle_gamma 120.00
_cell_formula_units_Z 3
_cell_length_a 8.0488(11)
_cell_length_b 8.0488(11)
_cell_length_c 30.552(6)
_cell_measurement_reflns_used 22219
_cell_measurement_temperature 293(2)
_cell_measurement_theta_max 27.485
_cell_measurement_theta_min 3.395
_cell_volume 1714.1(5)
_computing_cell_refinement 'HKL Scalepack (Otwinowski & Minor, 1997)'
_computing_data_collection 'KappaCCD (Nonius B. V., 1998)'
_computing_data_reduction 'HKL Denzo (Otwinowski & Minor, 1997) & maXus (Mackay et al., 1998)'
_computing_molecular_graphics 'Bruker SHELXTL V5.1 (Sheldrick, 1998)'
_computing_publication_material 'SHELXL-97 (Sheldrick, 1997)'
_computing_structure_refinement 'SHELXL-97 (Sheldrick, 1997)'
_computing_structure_solution 'SHELXS-97 (Sheldrick, 1997)'
_diffrn_ambient_temperature 293(2)
_diffrn_detector_area_resol_mean 0.76
_diffrn_measured_fraction_theta_full 0.996
_diffrn_measured_fraction_theta_max 0.996
_diffrn_measurement_device_type 'NONIUS KappaCCD'
_diffrn_measurement_method CCD
_diffrn_radiation_monochromator graphite
_diffrn_radiation_source 'fine-focus sealed tube'
_diffrn_radiation_type MoK\a
_diffrn_radiation_wavelength 0.71073
_diffrn_reflns_av_R_equivalents 0.0778
_diffrn_reflns_av_sigmaI/netI 0.0556
_diffrn_reflns_limit_h_max 10
_diffrn_reflns_limit_h_min -10
_diffrn_reflns_limit_k_max 10
_diffrn_reflns_limit_k_min -9
_diffrn_reflns_limit_l_max 39
_diffrn_reflns_limit_l_min -39
_diffrn_reflns_number 16665
_diffrn_reflns_theta_full 27.46
_diffrn_reflns_theta_max 27.46
_diffrn_reflns_theta_min 3.54
_diffrn_standards_decay_% none
_exptl_absorpt_coefficient_mu 1.150
_exptl_absorpt_correction_T_max 0.910
_exptl_absorpt_correction_T_min 0.787
_exptl_absorpt_correction_type empirical
_exptl_absorpt_process_details '(Blessing, 1995, 1997)'
_exptl_crystal_colour yellow
_exptl_crystal_density_diffrn 1.594
_exptl_crystal_description 'hexagonal plate'
_exptl_crystal_F_000 834
_exptl_crystal_size_max 0.35
_exptl_crystal_size_mid 0.25
_exptl_crystal_size_min 0.09
_refine_diff_density_max 0.513
_refine_diff_density_min -0.326
_refine_diff_density_rms 0.062
_refine_ls_abs_structure_details 'Flack H D (1983), Acta Cryst. A39, 876-881'
_refine_ls_abs_structure_Flack 0.05(4)
_refine_ls_extinction_method none
_refine_ls_goodness_of_fit_ref 1.026
_refine_ls_hydrogen_treatment mixed
_refine_ls_matrix_type full
_refine_ls_number_parameters 159
_refine_ls_number_reflns 2629
_refine_ls_number_restraints 1
_refine_ls_restrained_S_all 1.075
_refine_ls_R_factor_all 0.0802
_refine_ls_R_factor_gt 0.0425
_refine_ls_shift/su_max 0.000
_refine_ls_shift/su_mean 0.000
_refine_ls_structure_factor_coef Fsqd
_refine_ls_weighting_details 'calc w=1/[\s^2^(Fo^2^)+(0.0475P)^2^+0.4496P] where P=(Fo^2^+2Fc^2^)/3'
_refine_ls_weighting_scheme calc
_refine_ls_wR_factor_gt 0.0890
_refine_ls_wR_factor_ref 0.1018
_reflns_number_gt 1810
_reflns_number_total 2629
_reflns_threshold_expression >2sigma(I)
_cod_data_source_file ja039104asi20031017_103420_5.cif
_cod_data_source_block 3b
_cod_database_code 4112171

loop_
_symmetry_equiv_pos_as_xyz
'x, y, z'
'-y, x-y, z+1/3'
'-x+y, -x, z+2/3'
'y, x, -z'
'x-y, -y, -z+2/3'
'-x, -x+y, -z+1/3'

loop_
_atom_site_label
_atom_site_type_symbol
_atom_site_fract_x
_atom_site_fract_y
_atom_site_fract_z
_atom_site_U_iso_or_equiv
_atom_site_adp_type
_atom_site_occupancy
_atom_site_symmetry_multiplicity
_atom_site_calc_flag
_atom_site_refinement_flags
Mn1 Mn 0.22337(8) 1.00274(8) 0.146742(16) 0.03829(17) Uani 1 1 d .
N1 N 0.3111(4) 0.8808(5) 0.09008(9) 0.0433(7) Uani 1 1 d .
N2 N 0.0773(4) 0.6680(4) 0.15210(9) 0.0353(7) Uani 1 1 d .
N3 N -0.0790(5) 0.9065(4) 0.12332(11) 0.0410(8) Uani 1 1 d .
N4 N -0.1366(5) 0.8022(6) 0.09176(11) 0.0505(9) Uani 1 1 d .
N5 N -0.1885(6) 0.7030(7) 0.06197(14) 0.0857(15) Uani 1 1 d .
N6 N 0.3417(6) 1.2843(5) 0.11997(13) 0.0671(12) Uani 1 1 d .
N7 N 0.4296(5) 1.4345(6) 0.13674(10) 0.0462(7) Uani 1 1 d .
N8 N 0.5110(5) 1.5879(5) 0.15223(13) 0.0604(10) Uani 1 1 d .
C1 C 0.4515(6) 0.9906(7) 0.06180(14) 0.0570(12) Uani 1 1 d .
H1A H 0.5078 1.1232 0.0639 0.068 Uiso 1 1 calc R
C2 C 0.5158(7) 0.9161(8) 0.02986(15) 0.0651(14) Uani 1 1 d .
H2A H 0.6151 0.9965 0.0112 0.078 Uiso 1 1 calc R
C3 C 0.4304(7) 0.7204(8) 0.02608(14) 0.0602(13) Uani 1 1 d .
H3A H 0.4705 0.6660 0.0047 0.072 Uiso 1 1 calc R
C4 C 0.2841(7) 0.6055(7) 0.05445(12) 0.0512(11) Uani 1 1 d .
H4A H 0.2237 0.4727 0.0521 0.061 Uiso 1 1 calc R
C5 C 0.2281(6) 0.6883(5) 0.08619(11) 0.0385(8) Uani 1 1 d .
C6 C 0.0721(5) 0.5751(5) 0.11770(12) 0.0366(9) Uani 1 1 d .
C7 C -0.0721(6) 0.3707(6) 0.10882(14) 0.0556(11) Uani 1 1 d .
H7A H -0.1607 0.3200 0.1328 0.083 Uiso 1 1 calc R
H7B H -0.0079 0.2980 0.1055 0.083 Uiso 1 1 calc R
H7C H -0.1405 0.3623 0.0824 0.083 Uiso 1 1 calc R
C8 C 0.279(2) 0.236(2) 0.0183(4) 0.106(5) Uani 0.50 1 d PD
O1 O 0.0940(13) 0.0940(13) 0.0000 0.234(6) Uani 1 2 d SD

loop_
_atom_site_aniso_label
_atom_site_aniso_U_11
_atom_site_aniso_U_22
_atom_site_aniso_U_33
_atom_site_aniso_U_23
_atom_site_aniso_U_13
_atom_site_aniso_U_12
Mn1 0.0364(3) 0.0325(3) 0.0422(3) 0.0025(3) -0.0024(3) 0.0144(3)
N1 0.0355(18) 0.046(2) 0.0445(16) 0.0066(15) 0.0059(15) 0.0179(16)
N2 0.0343(18) 0.0335(15) 0.0381(17) 0.0036(13) 0.0076(13) 0.0168(14)
N3 0.044(2) 0.0362(18) 0.0434(19) -0.0014(15) -0.0059(16) 0.0208(16)
N4 0.0462(19) 0.068(3) 0.043(2) 0.001(2) -0.0038(16) 0.033(2)
N5 0.084(3) 0.114(4) 0.064(3) -0.040(3) -0.027(2) 0.053(3)
N6 0.070(3) 0.033(2) 0.075(3) 0.0083(18) -0.019(2) 0.009(2)
N7 0.0362(18) 0.048(2) 0.0502(19) 0.0113(18) -0.0035(16) 0.0183(19)
N8 0.049(2) 0.049(2) 0.075(3) -0.0106(19) -0.018(2) 0.018(2)
C1 0.043(2) 0.056(3) 0.059(3) 0.012(2) 0.009(2) 0.015(2)
C2 0.049(3) 0.083(4) 0.065(3) 0.026(3) 0.026(2) 0.035(3)
C3 0.064(3) 0.092(4) 0.044(2) 0.010(2) 0.014(2) 0.054(3)
C4 0.058(3) 0.060(3) 0.046(2) 0.004(2) 0.007(2) 0.038(2)
C5 0.040(2) 0.044(2) 0.0363(18) 0.0047(16) 0.0017(18) 0.025(2)
C6 0.037(2) 0.037(2) 0.038(2) 0.0026(17) 0.0031(15) 0.0198(18)
C7 0.056(3) 0.039(2) 0.061(2) -0.0080(19) 0.013(2) 0.016(2)
C8 0.154(13) 0.127(11) 0.077(8) 0.004(8) 0.027(8) 0.099(10)
O1 0.173(6) 0.173(6) 0.225(10) 0.056(6) -0.056(6) -0.012(9)

loop_
_atom_type_symbol
_atom_type_description
_atom_type_scat_dispersion_real
_atom_type_scat_dispersion_imag
_atom_type_scat_source
C C 0.0033 0.0016 'International Tables Vol C Tables 4.2.6.8 and 6.1.1.4'
H H 0.0000 0.0000 'International Tables Vol C Tables 4.2.6.8 and 6.1.1.4'
N N 0.0061 0.0033 'International Tables Vol C Tables 4.2.6.8 and 6.1.1.4'
Mn Mn 0.3368 0.7283 'International Tables Vol C Tables 4.2.6.8 and 6.1.1.4'
O O 0.0106 0.0060 'International Tables Vol C Tables 4.2.6.8 and 6.1.1.4'

loop_
_geom_angle_atom_site_label_1
_geom_angle_atom_site_label_2
_geom_angle_atom_site_label_3
_geom_angle
_geom_angle_site_symmetry_1
_geom_angle_site_symmetry_3
N6 Mn1 N8 92.17(16) . 6_655
N6 Mn1 N3 109.96(15) . 6
N8 Mn1 N3 90.50(13) 6_655 6
N6 Mn1 N3 94.28(13) . .
N8 Mn1 N3 169.36(13) 6_655 .
N3 Mn1 N3 79.34(13) 6 .
N6 Mn1 N1 95.55(14) . .
N8 Mn1 N1 90.65(12) 6_655 .
N3 Mn1 N1 154.40(12) 6 .
N3 Mn1 N1 97.13(11) . .
N6 Mn1 N2 161.43(13) . .
N8 Mn1 N2 98.10(13) 6_655 .
N3 Mn1 N2 85.49(11) 6 .
N3 Mn1 N2 78.09(11) . .
N1 Mn1 N2 69.03(11) . .
C1 N1 C5 117.9(3) . .
C1 N1 Mn1 123.2(3) . .
C5 N1 Mn1 118.7(2) . .
C6 N2 N2 120.1(3) . 6
C6 N2 Mn1 117.8(2) . .
N2 N2 Mn1 112.28(10) 6 .
N4 N3 Mn1 116.3(3) . 6
N4 N3 Mn1 117.5(3) . .
Mn1 N3 Mn1 96.17(13) 6 .
N5 N4 N3 178.8(4) . .
N7 N6 Mn1 130.3(3) . .
N6 N7 N8 176.1(4) . .
N7 N8 Mn1 140.7(3) . 6_665
N1 C1 C2 123.1(4) . .
C3 C2 C1 118.6(4) . .
C2 C3 C4 119.1(4) . .
C5 C4 C3 119.7(4) . .
N1 C5 C4 121.6(4) . .
N1 C5 C6 115.4(3) . .
C4 C5 C6 122.9(4) . .
N2 C6 C5 113.9(3) . .
N2 C6 C7 125.1(3) . .
C5 C6 C7 121.0(3) . .
C8 C8 O1 64.2(5) 4 .
C8 O1 C8 51.6(10) . 4

loop_
_geom_bond_atom_site_label_1
_geom_bond_atom_site_label_2
_geom_bond_distance
_geom_bond_site_symmetry_2
Mn1 N6 2.134(3) .
Mn1 N8 2.180(4) 6_655
Mn1 N3 2.224(3) 6
Mn1 N3 2.269(3) .
Mn1 N1 2.270(3) .
Mn1 N2 2.345(3) .
N1 C1 1.344(5) .
N1 C5 1.351(5) .
N2 C6 1.278(4) .
N2 N2 1.398(6) 6
N3 N4 1.208(5) .
N3 Mn1 2.224(3) 6
N4 N5 1.143(5) .
N6 N7 1.170(5) .
N7 N8 1.170(5) .
N8 Mn1 2.180(4) 6_665
C1 C2 1.375(6) .
C2 C3 1.372(7) .
C3 C4 1.380(6) .
C4 C5 1.374(5) .
C5 C6 1.480(5) .
C6 C7 1.489(5) .
C8 C8 1.27(2) 4
C8 O1 1.459(13) .
O1 C8 1.459(13) 4
